data_9002640
loop_
_publ_author_name
'Hertweck, B.'
'Giester, G.'
'Libowitzky, E.'

_publ_section_title
;The crystal structures of the low-temperature phases of leonite-type
 compounds, K2Me(SO4)2.4H2O (Me=Mg,Mn,Fe) Sample: K2Mg(SO4)2.4H2O, T = 293 K
;
_journal_name_full 'American Mineralogist'
_journal_page_first 1282
_journal_page_last 1292
_journal_volume 86
_journal_year 2001
_chemical_formula_structural K2Mg(SO4)2*4(H2O)
_chemical_formula_sum 'H8 K2 Mg O12 S2'
_chemical_name_mineral Leonite
_space_group_IT_number 12
_symmetry_space_group_name_Hall '-C 2y'
_symmetry_space_group_name_H-M 'C 1 2/m 1'
_cell_angle_alpha 90
_cell_angle_beta 95.31
_cell_angle_gamma 90
_cell_formula_units_Z 4
_cell_length_a 11.769
_cell_length_b 9.539
_cell_length_c 9.889
_cell_volume 1105.419
_database_code_amcsd 0002729
_diffrn_ambient_temperature 293
_exptl_crystal_density_diffrn 2.203
_cod_original_formula_sum 'K2 Mg S2 O12 H8'
_cod_database_code 9002640

loop_
_space_group_symop_operation_xyz
x,y,z
1/2+x,1/2+y,z
x,-y,z
1/2+x,1/2-y,z
-x,y,-z
1/2-x,1/2+y,-z
-x,-y,-z
1/2-x,1/2-y,-z

loop_
_atom_site_label
_atom_site_fract_x
_atom_site_fract_y
_atom_site_fract_z
_atom_site_occupancy
_atom_site_U_iso_or_equiv
_atom_site_type_symbol
_atom_site_attached_hydrogens
K 0.16767 0.26354 0.24969 1.00000 0.02610 K 0
Mg1 0.00000 0.00000 0.00000 1.00000 0.01400 Mg 0
Mg2 0.00000 0.50000 0.50000 1.00000 0.01300 Mg 0
S1 0.20760 0.50000 -0.04326 1.00000 0.01310 S 0
S2 0.21123 0.00000 -0.48090 1.00000 0.01300 S 0
O1 0.15910 0.37360 -0.11370 1.00000 0.02340 O 0
O2A 0.15210 0.09800 -0.40090 0.50000 0.02430 O 0
O2B 0.17370 0.14670 -0.45160 0.50000 0.02650 O 0
O3 0.16900 0.00000 0.05410 1.00000 0.03120 O 0
O4 0.18190 0.50000 0.09740 1.00000 0.03160 O 0
O5 0.16520 0.50000 0.43900 1.00000 0.02060 O 0
O6 0.18870 0.02340 0.37350 0.50000 0.02540 O 0
Ow1 0.04000 0.34280 -0.35860 1.00000 0.01900 O 0
Ow2 0.00000 0.21830 0.00000 1.00000 0.02730 O 0
Ow3 0.01490 0.00000 -0.20880 1.00000 0.02910 O 0
H1 0.07500 0.27700 -0.38800 1.00000 0.03300 H 0
H2 0.07900 0.35900 -0.28200 1.00000 0.04100 H 0
H3 0.04700 0.27100 -0.02700 1.00000 0.05000 H 0
H4 0.06800 0.00000 -0.25600 1.00000 0.06900 H 0
H5 -0.03900 0.00000 -0.26000 1.00000 0.03600 H 0

loop_
_cod_changelog_entry_id
_cod_changelog_entry_author
_cod_changelog_entry_date
_cod_changelog_entry_text
1
;cod-tools version 3.8.0
Id: cif_guess_AMCSD_atom_types 9581 2023-05-17 12:35:41Z saulius
;
2023-05-18T08:40:25+03:00
;Derived atom types and hydrogen counts
from atom names that follow the AMCSD naming convention
(Wat == water, O-H == hydroxyl).
;

loop_
_cod_related_entry_id
_cod_related_entry_database
_cod_related_entry_code
1 AMCSD 0002729
